data_7250371
loop_
_publ_author_name
'Guo, Caiyun'
'Wang, Yibin'
'Zhang, Chenghao'
'Liu, Hui'
'Han, Liangliang'

_publ_section_title
;
 Optical and crystalline properties of
 benzo[1,2-b:4,5-b&#x2032;]dithiophene derivatives
;
_journal_issue 20
_journal_name_full 'RSC Advances'
_journal_page_first 15604
_journal_page_last 15608
_journal_paper_doi 10.1039/D5RA02189H
_journal_volume 15
_journal_year 2025
_chemical_formula_moiety 'C22 H18 S4'
_chemical_formula_sum 'C22 H18 S4'
_chemical_formula_weight 410.60
_space_group_crystal_system monoclinic
_space_group_IT_number 14
_space_group_name_Hall '-P 2ybc'
_space_group_name_H-M_alt 'P 1 21/c 1'
_atom_sites_solution_hydrogens geom
_atom_sites_solution_primary dual
_audit_creation_date 2024-11-06
_audit_creation_method
;
Olex2 1.2
(compiled 2018.05.29 svn.r3508 for OlexSys, GUI svn.r5506)
;
_audit_update_record
;
2024-12-18 deposited with the CCDC.	2025-04-30 downloaded from the CCDC.
;
_cell_angle_alpha 90
_cell_angle_beta 101.118(2)
_cell_angle_gamma 90
_cell_formula_units_Z 2
_cell_length_a 9.8882(5)
_cell_length_b 9.5312(5)
_cell_length_c 10.5265(5)
_cell_measurement_reflns_used 9438
_cell_measurement_temperature 655(2)
_cell_measurement_theta_max 68.26
_cell_measurement_theta_min 4.28
_cell_volume 973.47(8)
_computing_cell_refinement 'SAINT V8.40B (?, 2016)'
_computing_data_reduction 'SAINT V8.40B (?, 2016)'
_computing_molecular_graphics 'Olex2 (Dolomanov et al., 2009)'
_computing_publication_material 'Olex2 (Dolomanov et al., 2009)'
_computing_structure_refinement 'ShelXL (Sheldrick, 2015)'
_computing_structure_solution 'ShelXT (Sheldrick, 2015)'
_diffrn_ambient_temperature 655.0
_diffrn_measured_fraction_theta_full 0.989
_diffrn_measured_fraction_theta_max 0.988
_diffrn_measurement_device_type 'CCD area detector'
_diffrn_measurement_method 'phi and omega scans'
_diffrn_radiation_monochromator graphite
_diffrn_radiation_type CuK\a
_diffrn_radiation_wavelength 1.54178
_diffrn_reflns_av_R_equivalents 0.0402
_diffrn_reflns_av_unetI/netI 0.0309
_diffrn_reflns_Laue_measured_fraction_full 0.989
_diffrn_reflns_Laue_measured_fraction_max 0.988
_diffrn_reflns_limit_h_max 11
_diffrn_reflns_limit_h_min -11
_diffrn_reflns_limit_k_max 11
_diffrn_reflns_limit_k_min -11
_diffrn_reflns_limit_l_max 12
_diffrn_reflns_limit_l_min -12
_diffrn_reflns_number 11234
_diffrn_reflns_point_group_measured_fraction_full 0.989
_diffrn_reflns_point_group_measured_fraction_max 0.988
_diffrn_reflns_theta_full 67.679
_diffrn_reflns_theta_max 68.261
_diffrn_reflns_theta_min 6.510
_exptl_absorpt_coefficient_mu 4.493
_exptl_absorpt_correction_T_max 0.7531
_exptl_absorpt_correction_T_min 0.5228
_exptl_absorpt_correction_type multi-scan
_exptl_absorpt_process_details
;
SADABS-2016/2 (Bruker,2016/2) was used for absorption correction.
wR2(int) was 0.1229 before and 0.0504 after correction.
The Ratio of minimum to maximum transmission is 0.6942.
The \l/2 correction factor is Not present.
;
_exptl_crystal_colour yellow
_exptl_crystal_colour_primary yellow
_exptl_crystal_density_diffrn 1.401
_exptl_crystal_description block
_exptl_crystal_F_000 428
_exptl_crystal_size_max 0.22
_exptl_crystal_size_mid 0.21
_exptl_crystal_size_min 0.2
_refine_diff_density_max 0.752
_refine_diff_density_min -0.870
_refine_diff_density_rms 0.141
_refine_ls_extinction_method none
_refine_ls_goodness_of_fit_ref 1.136
_refine_ls_hydrogen_treatment constr
_refine_ls_matrix_type full
_refine_ls_number_parameters 119
_refine_ls_number_reflns 1768
_refine_ls_number_restraints 1
_refine_ls_restrained_S_all 1.146
_refine_ls_R_factor_all 0.0551
_refine_ls_R_factor_gt 0.0550
_refine_ls_shift/su_max 0.051
_refine_ls_shift/su_mean 0.010
_refine_ls_structure_factor_coef Fsqd
_refine_ls_weighting_details 'w=1/[\s^2^(Fo^2^)+(0.0930P)^2^+1.4948P] where P=(Fo^2^+2Fc^2^)/3'
_refine_ls_weighting_scheme calc
_refine_ls_wR_factor_gt 0.1613
_refine_ls_wR_factor_ref 0.1615
_reflns_Friedel_coverage 0.000
_reflns_number_gt 1757
_reflns_number_total 1768
_reflns_threshold_expression 'I > 2\s(I)'
_cod_data_source_file d5ra02189h2.cif
_cod_data_source_block 1_CCDC1
_cod_database_code 7250371
_shelx_shelxl_version_number 2016/6
_shelx_space_group_comment
;
The symmetry employed for this shelxl refinement is uniquely defined
by the following loop, which should always be used as a source of
symmetry information in preference to the above space-group names.
They are only intended as comments.
;
_shelx_estimated_absorpt_t_max 0.467
_shelx_estimated_absorpt_t_min 0.438
_olex2_refinement_description
;
1. Fixed Uiso
 At 1.2 times of:
  All C(H) groups, All C(H,H) groups
 At 1.5 times of:
  All C(H,H,H) groups
2. Rigid bond restraints
 C10, C11
 with sigma for 1-2 distances of 0.001 and sigma for 1-3 distances of 0.001
3.a Secondary CH2 refined with riding coordinates:
 C2(H2A,H2B)
3.b Aromatic/amide H refined with riding coordinates:
 C10(H10), C5(H5), C4(H4), C11(H11)
3.c Idealised Me refined as rotating group:
 C1(H1A,H1B,H1C)
;
_olex2_submission_special_instructions 'No special instructions were received'

loop_
_space_group_symop_operation_xyz
'x, y, z'
'-x, y+1/2, -z+1/2'
'-x, -y, -z'
'x, -y-1/2, z-1/2'

loop_
_atom_site_label
_atom_site_type_symbol
_atom_site_fract_x
_atom_site_fract_y
_atom_site_fract_z
_atom_site_U_iso_or_equiv
_atom_site_adp_type
_atom_site_occupancy
_atom_site_site_symmetry_order
_atom_site_calc_flag
_atom_site_refinement_flags_posn
_atom_site_refinement_flags_adp
_atom_site_refinement_flags_occupancy
_atom_site_disorder_assembly
_atom_site_disorder_group
S1 S 0.36021(7) 0.43476(9) 0.36648(7) 0.0296(3) Uani 1 1 d . . . . .
S2 S 0.05133(8) 0.79121(8) 0.63135(8) 0.0325(3) Uani 1 1 d . . . . .
C10 C 0.2126(3) 0.7043(3) 0.4742(2) 0.0190(6) Uani 1 1 d . U . . .
H10 H 0.283849 0.701375 0.428057 0.023 Uiso 1 1 calc R . . . .
C7 C 0.0922(3) 0.4612(3) 0.4139(2) 0.0180(6) Uani 1 1 d . . . . .
C9 C 0.1063(3) 0.5892(3) 0.4811(3) 0.0184(6) Uani 1 1 d . . . . .
C8 C -0.0159(3) 0.3747(3) 0.4349(3) 0.0184(6) Uani 1 1 d . . . . .
C3 C 0.3847(3) 0.3634(3) 0.2223(3) 0.0264(7) Uani 1 1 d . . . . .
C6 C 0.1828(3) 0.4175(3) 0.3258(3) 0.0195(6) Uani 1 1 d . . . . .
C5 C 0.1469(3) 0.3576(3) 0.2055(3) 0.0244(6) Uani 1 1 d . . . . .
H5 H 0.056273 0.338852 0.165860 0.029 Uiso 1 1 calc R . . . .
C4 C 0.2623(3) 0.3272(3) 0.1476(3) 0.0287(7) Uani 1 1 d . . . . .
H4 H 0.254451 0.286357 0.066203 0.034 Uiso 1 1 calc R . . . .
C11 C 0.1817(3) 0.8138(3) 0.5504(3) 0.0335(7) Uani 1 1 d . U . . .
H11 H 0.231254 0.897320 0.556750 0.040 Uiso 1 1 calc R . . . .
C2 C 0.5261(3) 0.3463(4) 0.1908(4) 0.0401(8) Uani 1 1 d . . . . .
H2A H 0.575798 0.275634 0.247686 0.048 Uiso 1 1 calc R . . . .
H2B H 0.516165 0.312044 0.102689 0.048 Uiso 1 1 calc R . . . .
C1 C 0.6102(5) 0.4779(5) 0.2035(6) 0.0642(13) Uani 1 1 d . . . . .
H1A H 0.567857 0.544784 0.139930 0.096 Uiso 1 1 calc GR . . . .
H1B H 0.701440 0.456865 0.190231 0.096 Uiso 1 1 calc GR . . . .
H1C H 0.615412 0.516513 0.288553 0.096 Uiso 1 1 calc GR . . . .

loop_
_atom_site_aniso_label
_atom_site_aniso_U_11
_atom_site_aniso_U_22
_atom_site_aniso_U_33
_atom_site_aniso_U_23
_atom_site_aniso_U_13
_atom_site_aniso_U_12
S1 0.0179(4) 0.0408(5) 0.0307(5) -0.0075(3) 0.0063(3) -0.0024(3)
S2 0.0373(5) 0.0267(5) 0.0361(5) -0.0085(3) 0.0134(3) -0.0105(3)
C10 0.0317(15) 0.0112(12) 0.0163(12) -0.0003(9) 0.0107(10) -0.0103(10)
C7 0.0171(13) 0.0194(13) 0.0184(12) -0.0002(10) 0.0059(10) -0.0032(10)
C9 0.0183(13) 0.0178(13) 0.0203(12) -0.0008(10) 0.0067(10) -0.0062(10)
C8 0.0197(13) 0.0164(12) 0.0199(12) -0.0017(10) 0.0059(10) -0.0054(10)
C3 0.0251(15) 0.0218(14) 0.0358(16) -0.0006(12) 0.0151(12) 0.0066(11)
C6 0.0161(13) 0.0196(13) 0.0245(14) 0.0002(10) 0.0081(10) -0.0022(10)
C5 0.0206(14) 0.0273(15) 0.0266(14) -0.0050(11) 0.0075(11) -0.0018(11)
C4 0.0308(16) 0.0285(15) 0.0300(15) -0.0080(13) 0.0139(12) 0.0001(12)
C11 0.0361(17) 0.0184(13) 0.0479(19) -0.0125(12) 0.0129(14) -0.0122(12)
C2 0.0261(17) 0.0409(19) 0.058(2) -0.0052(17) 0.0189(15) 0.0082(14)
C1 0.043(2) 0.056(3) 0.105(4) -0.016(3) 0.045(2) -0.010(2)

loop_
_atom_type_symbol
_atom_type_description
_atom_type_scat_dispersion_real
_atom_type_scat_dispersion_imag
_atom_type_scat_source
C C 0.0181 0.0091 'International Tables Vol C Tables 4.2.6.8 and 6.1.1.4'
H H 0.0000 0.0000 'International Tables Vol C Tables 4.2.6.8 and 6.1.1.4'
S S 0.3331 0.5567 'International Tables Vol C Tables 4.2.6.8 and 6.1.1.4'

loop_
_geom_angle_atom_site_label_1
_geom_angle_atom_site_label_2
_geom_angle_atom_site_label_3
_geom_angle
_geom_angle_site_symmetry_1
_geom_angle_site_symmetry_3
_geom_angle_publ_flag
C3 S1 C6 92.99(14) . . ?
C11 S2 C8 91.62(14) . 3_566 ?
C9 C10 H10 126.8 . . ?
C11 C10 H10 126.8 . . ?
C11 C10 C9 106.4(2) . . ?
C9 C7 C6 123.5(2) . . ?
C8 C7 C9 115.9(2) . . ?
C8 C7 C6 120.6(2) . . ?
C7 C9 C10 127.0(2) . . ?
C7 C9 C8 120.8(2) . 3_566 ?
C8 C9 C10 112.2(2) 3_566 . ?
C7 C8 S2 125.0(2) . 3_566 ?
C7 C8 C9 123.3(2) . 3_566 ?
C9 C8 S2 111.7(2) 3_566 3_566 ?
C4 C3 S1 110.5(2) . . ?
C4 C3 C2 127.4(3) . . ?
C2 C3 S1 122.1(3) . . ?
C7 C6 S1 121.9(2) . . ?
C5 C6 S1 109.8(2) . . ?
C5 C6 C7 128.3(3) . . ?
C6 C5 H5 123.4 . . ?
C6 C5 C4 113.2(3) . . ?
C4 C5 H5 123.4 . . ?
C3 C4 C5 113.5(3) . . ?
C3 C4 H4 123.2 . . ?
C5 C4 H4 123.2 . . ?
S2 C11 H11 121.0 . . ?
C10 C11 S2 118.1(2) . . ?
C10 C11 H11 121.0 . . ?
C3 C2 H2A 108.7 . . ?
C3 C2 H2B 108.7 . . ?
H2A C2 H2B 107.6 . . ?
C1 C2 C3 114.4(3) . . ?
C1 C2 H2A 108.7 . . ?
C1 C2 H2B 108.7 . . ?
C2 C1 H1A 109.5 . . ?
C2 C1 H1B 109.5 . . ?
C2 C1 H1C 109.5 . . ?
H1A C1 H1B 109.5 . . ?
H1A C1 H1C 109.5 . . ?
H1B C1 H1C 109.5 . . ?

loop_
_geom_bond_atom_site_label_1
_geom_bond_atom_site_label_2
_geom_bond_distance
_geom_bond_site_symmetry_2
_geom_bond_publ_flag
S1 C3 1.722(3) . ?
S1 C6 1.731(3) . ?
S2 C8 1.737(3) 3_566 ?
S2 C11 1.691(3) . ?
C10 H10 0.9300 . ?
C10 C9 1.531(3) . ?
C10 C11 1.385(4) . ?
C7 C9 1.403(4) . ?
C7 C8 1.400(4) . ?
C7 C6 1.469(4) . ?
C9 C8 1.416(4) 3_566 ?
C3 C4 1.355(5) . ?
C3 C2 1.507(4) . ?
C6 C5 1.371(4) . ?
C5 H5 0.9300 . ?
C5 C4 1.424(4) . ?
C4 H4 0.9300 . ?
C11 H11 0.9300 . ?
C2 H2A 0.9700 . ?
C2 H2B 0.9700 . ?
C2 C1 1.497(6) . ?
C1 H1A 0.9600 . ?
C1 H1B 0.9600 . ?
C1 H1C 0.9600 . ?
